data_4084148
loop_
_publ_author_name
'Kure, Bunsho'
'Sano, Mikie'
'Nakajima, Takayuki'
'Tanase, Tomoaki'

_publ_section_title
;
 Systematic Heterodinuclear Complexes with MM&#x2032;(\m-meppp) Centers
 That Tune the Properties of a Nesting Hydride (M = Ni, Pd, Pt; M&#x2032;
 = Rh, Ir; H2meppp =meso-1,3-Bis[(mercaptoethyl)phenylphosphino]propane)
;
_journal_issue 15
_journal_name_full Organometallics
_journal_page_first 3950
_journal_paper_doi 10.1021/om500410f
_journal_volume 33
_journal_year 2014
_chemical_formula_moiety 'C31 H43 Cl F6 N O0.50 P3 Pd Rh S2'
_chemical_formula_sum 'C31 H43 Cl F6 N O0.5 P3 Pd Rh S2'
_chemical_formula_weight 953.48
_space_group_IT_number 2
_symmetry_cell_setting triclinic
_symmetry_Int_Tables_number 2
_symmetry_space_group_name_Hall '-P 1'
_symmetry_space_group_name_H-M 'P -1'
_atom_sites_solution_hydrogens geom
_atom_sites_solution_primary direct
_atom_sites_solution_secondary difmap
_cell_angle_alpha 108.303(6)
_cell_angle_beta 90.528(3)
_cell_angle_gamma 105.984(7)
_cell_formula_units_Z 2
_cell_length_a 8.9192(13)
_cell_length_b 14.858(3)
_cell_length_c 15.252(3)
_cell_measurement_reflns_used 4108
_cell_measurement_temperature 153
_cell_measurement_theta_max 27.52
_cell_measurement_theta_min 3.02
_cell_volume 1834.6(6)
_computing_cell_refinement CrystalClear
_computing_data_collection 'CrystalClear (Rigaku Inc., 2008)'
_computing_data_reduction CrystalClear
_computing_molecular_graphics 'CrystalStructure 4.0'
_computing_publication_material 'CrystalStructure 4.0 (Rigaku, 2010)'
_computing_structure_refinement 'SHELXL97 (Sheldrick, 2008)'
_computing_structure_solution 'SHELXS97 (Sheldrick, 2008)'
_diffrn_ambient_temperature 153
_diffrn_detector_area_resol_mean 7.111
_diffrn_measured_fraction_theta_full 0.958
_diffrn_measured_fraction_theta_max 0.958
_diffrn_measurement_device_type 'Rigaku Saturn724'
_diffrn_measurement_method \w
_diffrn_radiation_type 'Mo K\a'
_diffrn_radiation_wavelength 0.71075
_diffrn_reflns_av_R_equivalents 0.0616
_diffrn_reflns_limit_h_max 11
_diffrn_reflns_limit_h_min -11
_diffrn_reflns_limit_k_max 19
_diffrn_reflns_limit_k_min -18
_diffrn_reflns_limit_l_max 19
_diffrn_reflns_limit_l_min -19
_diffrn_reflns_number 16798
_diffrn_reflns_theta_full 27.51
_diffrn_reflns_theta_max 27.51
_diffrn_standards_number 0
_exptl_absorpt_coefficient_mu 1.313
_exptl_absorpt_correction_T_max 0.974
_exptl_absorpt_correction_T_min 0.354
_exptl_absorpt_correction_type multi-scan
_exptl_absorpt_process_details 'REQAB (Rigaku, 1998)'
_exptl_crystal_colour orange
_exptl_crystal_density_diffrn 1.726
_exptl_crystal_density_method 'not measured'
_exptl_crystal_description block
_exptl_crystal_F_000 958.00
_exptl_crystal_size_max 0.100
_exptl_crystal_size_mid 0.020
_exptl_crystal_size_min 0.020
_refine_diff_density_max 4.780
_refine_diff_density_min -1.930
_refine_ls_extinction_method none
_refine_ls_goodness_of_fit_ref 1.074
_refine_ls_hydrogen_treatment constr
_refine_ls_number_parameters 410
_refine_ls_number_reflns 8094
_refine_ls_number_restraints 0
_refine_ls_R_factor_gt 0.1350
_refine_ls_shift/su_max 0.003
_refine_ls_structure_factor_coef Fsqd
_refine_ls_weighting_details 'w = 1/[\s^2^(Fo^2^)+(0.0000P)^2^+194.4725P] where P=(Fo^2^+2Fc^2^)/3'
_refine_ls_weighting_scheme calc
_refine_ls_wR_factor_ref 0.3529
_reflns_number_gt 7339
_reflns_number_total 8094
_reflns_threshold_expression F^2^>2.0\s(F^2^)
_cod_data_source_file om500410f_si_002.cif
_cod_data_source_block complex[2b]PF6
_cod_depositor_comments 'Adding full bibliography for 4084138--4084152.cif.'
_cod_original_formula_sum 'C31 H43 Cl F6 N O0.50 P3 Pd Rh S2'
_cod_database_code 4084148

loop_
_symmetry_equiv_pos_site_id
_symmetry_equiv_pos_as_xyz
1 +X,+Y,+Z
2 -X,-Y,-Z

loop_
_atom_site_label
_atom_site_type_symbol
_atom_site_fract_x
_atom_site_fract_y
_atom_site_fract_z
_atom_site_U_iso_or_equiv
_atom_site_adp_type
_atom_site_occupancy
_atom_site_symmetry_multiplicity
_atom_site_calc_flag
_atom_site_refinement_flags
Pd1 Pd 1.03193(14) 0.60864(9) 0.27800(8) 0.0198(3) Uani 1.0 2 d .
Rh1 Rh 0.68566(15) 0.44490(9) 0.22334(9) 0.0217(4) Uani 1.0 2 d .
Cl1 Cl 0.6533(5) 0.6097(3) 0.2790(3) 0.0223(8) Uani 1.0 2 d .
S1 S 0.9028(5) 0.4873(3) 0.3406(3) 0.0244(8) Uani 1.0 2 d .
S2 S 0.9033(5) 0.4934(4) 0.1358(3) 0.0248(9) Uani 1.0 2 d .
P1 P 1.0922(5) 0.7192(3) 0.4222(3) 0.0218(8) Uani 1.0 2 d .
P2 P 1.0913(5) 0.7265(4) 0.2105(3) 0.0219(9) Uani 1.0 2 d .
P3 P 0.9400(7) 0.8678(5) 0.7360(4) 0.0386(12) Uiso 1.0 2 d .
F1 F 1.033(3) 0.9324(16) 0.8319(15) 0.092(6) Uiso 1.0 2 d .
F2 F 0.840(5) 0.798(3) 0.787(3) 0.075(10) Uiso 0.5000 2 d .
F3 F 0.785(4) 0.837(3) 0.780(2) 0.056(7) Uiso 0.5000 2 d .
F4 F 0.816(5) 0.935(3) 0.753(3) 0.080(10) Uiso 0.5000 2 d .
F5 F 0.918(6) 0.962(3) 0.728(3) 0.087(11) Uiso 0.5000 2 d .
F6 F 1.036(5) 0.941(3) 0.684(3) 0.081(10) Uiso 0.5000 2 d .
F7 F 1.097(5) 0.883(3) 0.685(3) 0.078(10) Uiso 0.5000 2 d .
F8 F 1.086(6) 0.831(4) 0.719(4) 0.098(13) Uiso 0.5000 2 d .
F9 F 0.972(5) 0.766(3) 0.730(3) 0.072(9) Uiso 0.5000 2 d .
F10 F 0.8430(18) 0.8027(11) 0.6372(10) 0.054(4) Uani 1.0 2 d .
O1 O 1.243(3) 0.553(2) 0.391(2) 0.039(7) Uani 0.5000 2 d .
N1 N 0.896(5) 0.834(3) 0.023(3) 0.102(12) Uani 1.0 2 d .
C1 C 0.436(2) 0.3814(14) 0.1754(14) 0.031(4) Uani 1.0 2 d .
C2 C 0.523(2) 0.3358(14) 0.1083(12) 0.030(4) Uani 1.0 2 d .
C3 C 0.609(3) 0.2904(14) 0.1520(14) 0.033(4) Uani 1.0 2 d .
C4 C 0.573(3) 0.3026(13) 0.2415(13) 0.030(4) Uani 1.0 2 d .
C5 C 0.467(2) 0.3652(14) 0.2596(13) 0.031(4) Uani 1.0 2 d .
C6 C 0.322(3) 0.436(3) 0.162(3) 0.063(8) Uani 1.0 2 d .
C7 C 0.519(3) 0.3307(19) 0.0080(15) 0.047(6) Uani 1.0 2 d .
C8 C 0.712(3) 0.2252(15) 0.1008(15) 0.041(5) Uani 1.0 2 d .
C9 C 0.630(3) 0.2610(18) 0.3078(19) 0.051(7) Uani 1.0 2 d .
C10 C 0.411(3) 0.3986(15) 0.3480(14) 0.039(5) Uani 1.0 2 d .
C11 C 0.867(3) 0.5686(12) 0.4526(11) 0.026(4) Uani 1.0 2 d .
C12 C 1.010(2) 0.6494(15) 0.4991(12) 0.030(4) Uani 1.0 2 d .
C13 C 0.992(2) 0.8125(13) 0.4319(12) 0.026(4) Uani 1.0 2 d .
C14 C 1.037(2) 0.8714(13) 0.3664(13) 0.027(4) Uani 1.0 2 d .
C15 C 0.985(2) 0.8153(14) 0.2631(13) 0.029(4) Uani 1.0 2 d .
C16 C 1.011(3) 0.6644(14) 0.0883(12) 0.029(4) Uani 1.0 2 d .
C17 C 0.861(2) 0.5774(13) 0.0783(12) 0.025(4) Uani 1.0 2 d .
C18 C 1.2923(19) 0.7841(13) 0.4693(11) 0.024(4) Uani 1.0 2 d .
C19 C 1.341(3) 0.8814(16) 0.5317(13) 0.033(4) Uani 1.0 2 d .
C20 C 1.496(3) 0.9265(15) 0.5693(12) 0.031(4) Uani 1.0 2 d .
C21 C 1.604(3) 0.8767(16) 0.5474(15) 0.036(5) Uani 1.0 2 d .
C22 C 1.561(2) 0.7787(16) 0.4875(14) 0.034(4) Uani 1.0 2 d .
C23 C 1.4043(19) 0.7326(14) 0.4461(13) 0.028(4) Uani 1.0 2 d .
C24 C 1.2891(19) 0.8014(14) 0.2114(12) 0.027(4) Uani 1.0 2 d .
C25 C 1.316(3) 0.8851(16) 0.1808(14) 0.037(5) Uani 1.0 2 d .
C26 C 1.463(3) 0.9374(17) 0.1801(16) 0.046(6) Uani 1.0 2 d .
C27 C 1.592(3) 0.9147(18) 0.2086(16) 0.044(6) Uani 1.0 2 d .
C28 C 1.569(3) 0.8348(19) 0.2378(16) 0.045(5) Uani 1.0 2 d .
C29 C 1.416(3) 0.7763(16) 0.2368(14) 0.034(5) Uani 1.0 2 d .
C30 C 0.747(4) 0.941(3) -0.0196(16) 0.058(7) Uani 1.0 2 d .
C31 C 0.833(3) 0.879(2) 0.000(2) 0.056(7) Uani 1.0 2 d .
H1A H 0.2370 0.3914 0.1141 0.0761 Uiso 1.0 2 calc R
H2B H 0.3773 0.4927 0.1428 0.0761 Uiso 1.0 2 calc R
H3C H 0.2784 0.4604 0.2207 0.0761 Uiso 1.0 2 calc R
H4A H 0.5524 0.3980 0.0046 0.0561 Uiso 1.0 2 calc R
H5B H 0.4117 0.2970 -0.0223 0.0561 Uiso 1.0 2 calc R
H6C H 0.5896 0.2938 -0.0235 0.0561 Uiso 1.0 2 calc R
H7A H 0.6641 0.1565 0.0985 0.0486 Uiso 1.0 2 calc R
H8B H 0.8171 0.2503 0.1341 0.0486 Uiso 1.0 2 calc R
H9C H 0.7186 0.2276 0.0374 0.0486 Uiso 1.0 2 calc R
H10A H 0.7446 0.2846 0.3177 0.0617 Uiso 1.0 2 calc R
H11B H 0.5951 0.1885 0.2823 0.0617 Uiso 1.0 2 calc R
H12C H 0.5869 0.2827 0.3672 0.0617 Uiso 1.0 2 calc R
H13A H 0.2963 0.3731 0.3416 0.0469 Uiso 1.0 2 calc R
H14B H 0.4426 0.4712 0.3712 0.0469 Uiso 1.0 2 calc R
H15C H 0.4555 0.3743 0.3918 0.0469 Uiso 1.0 2 calc R
H16A H 0.7833 0.5974 0.4418 0.0309 Uiso 1.0 2 calc R
H17B H 0.8293 0.5287 0.4936 0.0309 Uiso 1.0 2 calc R
H18A H 1.0888 0.6211 0.5174 0.0363 Uiso 1.0 2 calc R
H19B H 0.9848 0.6947 0.5562 0.0363 Uiso 1.0 2 calc R
H20A H 0.8771 0.7793 0.4200 0.0315 Uiso 1.0 2 calc R
H21B H 1.0133 0.8591 0.4965 0.0315 Uiso 1.0 2 calc R
H22A H 1.1530 0.8988 0.3742 0.0321 Uiso 1.0 2 calc R
H23B H 0.9935 0.9283 0.3855 0.0321 Uiso 1.0 2 calc R
H24A H 0.9993 0.8637 0.2295 0.0350 Uiso 1.0 2 calc R
H25B H 0.8715 0.7795 0.2555 0.0350 Uiso 1.0 2 calc R
H26A H 0.9855 0.7127 0.0630 0.0346 Uiso 1.0 2 calc R
H27B H 1.0907 0.6389 0.0519 0.0346 Uiso 1.0 2 calc R
H28A H 0.8261 0.5405 0.0117 0.0294 Uiso 1.0 2 calc R
H29B H 0.7763 0.6035 0.1070 0.0294 Uiso 1.0 2 calc R
H30 H 1.2659 0.9171 0.5485 0.0400 Uiso 1.0 2 calc R
H31 H 1.5262 0.9929 0.6106 0.0376 Uiso 1.0 2 calc R
H32 H 1.7105 0.9087 0.5730 0.0430 Uiso 1.0 2 calc R
H33 H 1.6366 0.7432 0.4746 0.0405 Uiso 1.0 2 calc R
H34 H 1.3752 0.6671 0.4029 0.0337 Uiso 1.0 2 calc R
H35 H 1.2301 0.9033 0.1613 0.0447 Uiso 1.0 2 calc R
H36 H 1.4812 0.9928 0.1590 0.0558 Uiso 1.0 2 calc R
H37 H 1.6948 0.9546 0.2079 0.0533 Uiso 1.0 2 calc R
H38 H 1.6564 0.8188 0.2585 0.0538 Uiso 1.0 2 calc R
H39 H 1.3991 0.7185 0.2541 0.0412 Uiso 1.0 2 calc R
H40A H 0.8004 1.0106 0.0158 0.0696 Uiso 1.0 2 calc R
H41B H 0.6405 0.9225 -0.0019 0.0696 Uiso 1.0 2 calc R
H42C H 0.7422 0.9320 -0.0862 0.0696 Uiso 1.0 2 calc R

loop_
_atom_site_aniso_label
_atom_site_aniso_U_11
_atom_site_aniso_U_22
_atom_site_aniso_U_33
_atom_site_aniso_U_12
_atom_site_aniso_U_13
_atom_site_aniso_U_23
Pd1 0.0199(6) 0.0220(6) 0.0180(6) 0.0054(5) 0.0030(5) 0.0078(5)
Rh1 0.0205(6) 0.0211(7) 0.0216(6) 0.0022(5) 0.0010(5) 0.0078(5)
Cl1 0.0186(17) 0.0165(17) 0.031(2) 0.0049(14) 0.0030(14) 0.0069(15)
S1 0.0242(19) 0.024(2) 0.025(2) 0.0042(16) 0.0027(15) 0.0115(16)
S2 0.025(2) 0.029(2) 0.0192(18) 0.0052(17) 0.0028(15) 0.0085(16)
P1 0.024(2) 0.023(2) 0.0182(19) 0.0053(17) 0.0008(15) 0.0072(16)
P2 0.023(2) 0.025(2) 0.0184(19) 0.0053(17) 0.0057(15) 0.0106(16)
F10 0.062(9) 0.056(9) 0.041(7) 0.013(7) 0.002(7) 0.014(7)
O1 0.022(13) 0.030(14) 0.048(17) -0.006(11) -0.003(12) 0.002(13)
N1 0.17(4) 0.08(2) 0.08(2) 0.07(3) -0.00(2) 0.035(17)
C1 0.020(8) 0.032(10) 0.038(10) 0.008(7) -0.000(7) 0.005(8)
C2 0.028(9) 0.033(10) 0.021(8) 0.002(8) 0.004(7) 0.003(7)
C3 0.033(10) 0.030(10) 0.037(10) 0.006(8) 0.000(8) 0.016(8)
C4 0.040(10) 0.018(8) 0.030(9) -0.000(8) 0.009(8) 0.013(7)
C5 0.019(8) 0.029(9) 0.032(10) -0.005(7) -0.003(7) 0.003(8)
C6 0.019(10) 0.10(3) 0.09(2) 0.023(12) -0.001(11) 0.050(18)
C7 0.038(11) 0.059(14) 0.034(11) -0.007(10) -0.005(9) 0.021(10)
C8 0.052(13) 0.029(10) 0.037(11) 0.013(9) 0.004(9) 0.004(9)
C9 0.033(11) 0.050(14) 0.080(17) -0.007(10) 0.002(11) 0.049(14)
C10 0.034(10) 0.026(9) 0.041(11) -0.018(8) 0.004(9) 0.012(9)
C11 0.041(10) 0.021(8) 0.011(7) 0.004(7) 0.005(7) 0.003(6)
C12 0.023(8) 0.045(11) 0.021(8) 0.006(8) 0.002(7) 0.012(8)
C13 0.022(8) 0.031(9) 0.024(8) 0.010(7) 0.003(7) 0.005(7)
C14 0.020(8) 0.021(8) 0.041(10) 0.008(7) 0.008(7) 0.011(8)
C15 0.025(9) 0.029(9) 0.036(10) 0.003(7) -0.001(7) 0.018(8)
C16 0.035(10) 0.029(9) 0.018(8) -0.000(8) 0.003(7) 0.010(7)
C17 0.027(8) 0.026(9) 0.021(8) 0.005(7) -0.004(7) 0.011(7)
C18 0.024(8) 0.029(9) 0.018(8) 0.006(7) -0.001(6) 0.009(7)
C19 0.032(10) 0.043(11) 0.025(9) 0.011(9) -0.003(7) 0.012(8)
C20 0.031(9) 0.033(10) 0.022(8) -0.005(8) -0.002(7) 0.010(8)
C21 0.021(9) 0.044(12) 0.047(12) -0.000(8) 0.009(8) 0.029(10)
C22 0.017(8) 0.043(11) 0.042(11) 0.009(8) 0.005(8) 0.015(9)
C23 0.018(8) 0.028(9) 0.028(9) 0.001(7) -0.002(7) 0.001(7)
C24 0.020(8) 0.036(10) 0.028(9) 0.004(7) 0.001(7) 0.019(8)
C25 0.039(11) 0.040(11) 0.036(11) 0.008(9) 0.010(9) 0.019(9)
C26 0.051(13) 0.036(12) 0.041(12) -0.003(10) 0.003(10) 0.011(10)
C27 0.023(9) 0.057(14) 0.045(12) 0.001(9) 0.011(9) 0.014(11)
C28 0.034(11) 0.062(15) 0.044(12) 0.013(11) 0.012(9) 0.025(11)
C29 0.027(9) 0.047(12) 0.042(11) 0.020(9) 0.011(8) 0.024(10)
C30 0.071(17) 0.09(2) 0.032(11) 0.038(16) 0.008(11) 0.028(13)
C31 0.044(13) 0.048(14) 0.074(18) 0.000(11) 0.002(12) 0.028(13)

loop_
_atom_type_symbol
_atom_type_description
_atom_type_scat_dispersion_real
_atom_type_scat_dispersion_imag
_atom_type_scat_source
C C 0.0033 0.0016
;
International Tables for Crystallography
(1992, Vol. C, Tables 4.2.6.8 and 6.1.1.4)
;
H H 0.0000 0.0000
;
International Tables for Crystallography
(1992, Vol. C, Table 6.1.1.4)
;
Cl Cl 0.1484 0.1585
;
International Tables for Crystallography
(1992, Vol. C, Tables 4.2.6.8 and 6.1.1.4)
;
F F 0.0171 0.0103
;
International Tables for Crystallography
(1992, Vol. C, Tables 4.2.6.8 and 6.1.1.4)
;
P P 0.1023 0.0942
;
International Tables for Crystallography
(1992, Vol. C, Tables 4.2.6.8 and 6.1.1.4)
;
Pd Pd -0.9988 1.0072
;
International Tables for Crystallography
(1992, Vol. C, Tables 4.2.6.8 and 6.1.1.4)
;
Rh Rh -1.1178 0.9187
;
International Tables for Crystallography
(1992, Vol. C, Tables 4.2.6.8 and 6.1.1.4)
;
S S 0.1246 0.1234
;
International Tables for Crystallography
(1992, Vol. C, Tables 4.2.6.8 and 6.1.1.4)
;
N N 0.0061 0.0033
;
International Tables for Crystallography
(1992, Vol. C, Tables 4.2.6.8 and 6.1.1.4)
;
O O 0.0106 0.0060
;
International Tables for Crystallography
(1992, Vol. C, Tables 4.2.6.8 and 6.1.1.4)
;

loop_
_geom_angle_atom_site_label_1
_geom_angle_atom_site_label_2
_geom_angle_atom_site_label_3
_geom_angle
_geom_angle_publ_flag
S1 Pd1 S2 84.79(16) yes
S1 Pd1 P1 89.17(16) yes
S1 Pd1 P2 164.81(18) yes
S2 Pd1 P1 165.27(17) yes
S2 Pd1 P2 89.23(16) yes
P1 Pd1 P2 93.24(17) yes
Cl1 Rh1 S1 92.99(15) yes
Cl1 Rh1 S2 93.54(16) yes
Cl1 Rh1 C1 90.3(6) yes
Cl1 Rh1 C2 117.3(7) yes
Cl1 Rh1 C3 154.2(6) yes
Cl1 Rh1 C4 135.6(6) yes
Cl1 Rh1 C5 98.1(6) yes
S1 Rh1 S2 80.73(15) yes
S1 Rh1 C1 150.2(6) yes
S1 Rh1 C2 149.7(7) yes
S1 Rh1 C3 110.9(7) yes
S1 Rh1 C4 93.6(6) yes
S1 Rh1 C5 112.2(6) yes
S2 Rh1 C1 128.6(6) yes
S2 Rh1 C2 98.2(5) yes
S2 Rh1 C3 99.7(6) yes
S2 Rh1 C4 130.8(6) yes
S2 Rh1 C5 161.9(5) yes
C1 Rh1 C2 37.8(7) yes
C1 Rh1 C3 64.1(8) yes
C1 Rh1 C4 64.3(9) yes
C1 Rh1 C5 38.1(8) yes
C2 Rh1 C3 39.0(9) yes
C2 Rh1 C4 64.0(8) yes
C2 Rh1 C5 64.2(7) yes
C3 Rh1 C4 37.2(8) yes
C3 Rh1 C5 64.5(8) yes
C4 Rh1 C5 39.6(8) yes
Pd1 S1 Rh1 86.68(18) yes
Pd1 S1 C11 99.0(6) yes
Rh1 S1 C11 110.4(7) yes
Pd1 S2 Rh1 86.22(14) yes
Pd1 S2 C17 100.3(5) yes
Rh1 S2 C17 109.2(6) yes
Pd1 P1 C12 105.3(6) yes
Pd1 P1 C13 108.6(6) yes
Pd1 P1 C18 121.4(6) yes
C12 P1 C13 108.1(10) yes
C12 P1 C18 105.8(9) yes
C13 P1 C18 107.0(8) yes
Pd1 P2 C15 107.3(7) yes
Pd1 P2 C16 106.0(7) yes
Pd1 P2 C24 123.3(8) yes
C15 P2 C16 107.7(10) yes
C15 P2 C24 104.9(9) yes
C16 P2 C24 106.9(9) yes
F1 P3 F2 86.9(15) yes
F1 P3 F3 92.6(13) yes
F1 P3 F4 90.8(16) yes
F1 P3 F5 86.6(18) yes
F1 P3 F6 93.6(15) yes
F1 P3 F7 91.5(15) yes
F1 P3 F8 83.7(18) yes
F1 P3 F9 98.5(16) yes
F1 P3 F10 179.0(13) yes
F2 P3 F3 33(3) yes
F2 P3 F4 92(3) yes
F2 P3 F5 128(3) yes
F2 P3 F6 178(3) yes
F2 P3 F7 141(3) yes
F2 P3 F8 102(3) yes
F2 P3 F9 59(2) yes
F2 P3 F10 93.5(14) yes
F3 P3 F4 60(2) yes
F3 P3 F5 96(3) yes
F3 P3 F6 145(3) yes
F3 P3 F7 172(2) yes
F3 P3 F8 135(3) yes
F3 P3 F9 90(2) yes
F3 P3 F10 87.2(12) yes
F4 P3 F5 37(3) yes
F4 P3 F6 86(3) yes
F4 P3 F7 128(3) yes
F4 P3 F8 165(3) yes
F4 P3 F9 148(2) yes
F4 P3 F10 88.2(14) yes
F5 P3 F6 50(3) yes
F5 P3 F7 91(3) yes
F5 P3 F8 128(3) yes
F5 P3 F9 172(3) yes
F5 P3 F10 92.4(17) yes
F6 P3 F7 42(3) yes
F6 P3 F8 80(3) yes
F6 P3 F9 123(3) yes
F6 P3 F10 86.0(14) yes
F7 P3 F8 39(3) yes
F7 P3 F9 82(3) yes
F7 P3 F10 88.8(14) yes
F8 P3 F9 47(3) yes
F8 P3 F10 97.2(17) yes
F9 P3 F10 82.5(14) yes
P3 F2 F3 73(4) yes
P3 F2 F9 61(3) yes
F3 F2 F9 129(5) yes
P3 F3 F2 74(4) yes
P3 F3 F4 63(2) yes
F2 F3 F4 136(4) yes
P3 F4 F3 57(2) yes
P3 F4 F5 63(4) yes
F3 F4 F5 120(5) yes
P3 F5 F4 80(5) yes
P3 F5 F6 69(4) yes
F4 F5 F6 147(6) yes
P3 F6 F5 61(3) yes
P3 F6 F7 69(3) yes
F5 F6 F7 129(5) yes
P3 F7 F6 69(3) yes
P3 F7 F8 67(4) yes
F6 F7 F8 136(6) yes
P3 F8 F7 74(4) yes
P3 F8 F9 69(3) yes
F7 F8 F9 134(6) yes
P3 F9 F2 60(3) yes
P3 F9 F8 64(4) yes
F2 F9 F8 119(4) yes
Rh1 C1 C2 70.2(10) yes
Rh1 C1 C5 70.1(10) yes
Rh1 C1 C6 127.1(14) yes
C2 C1 C5 108.6(19) yes
C2 C1 C6 127(3) yes
C5 C1 C6 124(2) yes
Rh1 C2 C1 72.0(9) yes
Rh1 C2 C3 68.7(9) yes
Rh1 C2 C7 127.3(14) yes
C1 C2 C3 107.0(18) yes
C1 C2 C7 126(3) yes
C3 C2 C7 126.7(19) yes
Rh1 C3 C2 72.3(11) yes
Rh1 C3 C4 74.0(11) yes
Rh1 C3 C8 126.6(13) yes
C2 C3 C4 110.5(19) yes
C2 C3 C8 124.1(19) yes
C4 C3 C8 125(3) yes
Rh1 C4 C3 68.8(12) yes
Rh1 C4 C5 69.5(11) yes
Rh1 C4 C9 126.6(13) yes
C3 C4 C5 107(2) yes
C3 C4 C9 127(2) yes
C5 C4 C9 126.4(18) yes
Rh1 C5 C1 71.9(11) yes
Rh1 C5 C4 70.9(10) yes
Rh1 C5 C10 122.9(11) yes
C1 C5 C4 107.1(17) yes
C1 C5 C10 130(2) yes
C4 C5 C10 123(2) yes
S1 C11 C12 111.5(13) yes
P1 C12 C11 110.9(13) yes
P1 C13 C14 114.6(13) yes
C13 C14 C15 116.4(14) yes
P2 C15 C14 113.6(15) yes
P2 C16 C17 110.9(13) yes
S2 C17 C16 109.7(14) yes
P1 C18 C19 123.5(16) yes
P1 C18 C23 118.0(12) yes
C19 C18 C23 118.5(15) yes
C18 C19 C20 121(2) yes
C19 C20 C21 120.6(17) yes
C20 C21 C22 120.4(16) yes
C21 C22 C23 120(2) yes
C18 C23 C22 119.6(16) yes
P2 C24 C25 120.0(16) yes
P2 C24 C29 121.1(17) yes
C25 C24 C29 118.9(17) yes
C24 C25 C26 118(3) yes
C25 C26 C27 123(3) yes
C26 C27 C28 120(2) yes
C27 C28 C29 119(3) yes
C24 C29 C28 121(3) yes
N1 C31 C30 174(4) yes
C1 C6 H1A 109.464 no
C1 C6 H2B 109.475 no
C1 C6 H3C 109.464 no
H1A C6 H2B 109.473 no
H1A C6 H3C 109.472 no
H2B C6 H3C 109.478 no
C2 C7 H4A 109.469 no
C2 C7 H5B 109.473 no
C2 C7 H6C 109.469 no
H4A C7 H5B 109.472 no
H4A C7 H6C 109.472 no
H5B C7 H6C 109.473 no
C3 C8 H7A 109.466 no
C3 C8 H8B 109.468 no
C3 C8 H9C 109.469 no
H7A C8 H8B 109.478 no
H7A C8 H9C 109.473 no
H8B C8 H9C 109.473 no
C4 C9 H10A 109.469 no
C4 C9 H11B 109.473 no
C4 C9 H12C 109.470 no
H10A C9 H11B 109.469 no
H10A C9 H12C 109.470 no
H11B C9 H12C 109.477 no
C5 C10 H13A 109.469 no
C5 C10 H14B 109.474 no
C5 C10 H15C 109.467 no
H13A C10 H14B 109.468 no
H13A C10 H15C 109.471 no
H14B C10 H15C 109.478 no
S1 C11 H16A 109.340 no
S1 C11 H17B 109.325 no
C12 C11 H16A 109.337 no
C12 C11 H17B 109.325 no
H16A C11 H17B 107.970 no
P1 C12 H18A 109.467 no
P1 C12 H19B 109.458 no
C11 C12 H18A 109.475 no
C11 C12 H19B 109.468 no
H18A C12 H19B 108.056 no
P1 C13 H20A 108.627 no
P1 C13 H21B 108.625 no
C14 C13 H20A 108.628 no
C14 C13 H21B 108.624 no
H20A C13 H21B 107.572 no
C13 C14 H22A 108.183 no
C13 C14 H23B 108.185 no
C15 C14 H22A 108.183 no
C15 C14 H23B 108.172 no
H22A C14 H23B 107.339 no
P2 C15 H24A 108.847 no
P2 C15 H25B 108.848 no
C14 C15 H24A 108.861 no
C14 C15 H25B 108.854 no
H24A C15 H25B 107.697 no
P2 C16 H26A 109.461 no
P2 C16 H27B 109.472 no
C17 C16 H26A 109.466 no
C17 C16 H27B 109.466 no
H26A C16 H27B 108.038 no
S2 C17 H28A 109.741 no
S2 C17 H29B 109.739 no
C16 C17 H28A 109.725 no
C16 C17 H29B 109.732 no
H28A C17 H29B 108.199 no
C18 C19 H30 119.463 no
C20 C19 H30 119.465 no
C19 C20 H31 119.684 no
C21 C20 H31 119.680 no
C20 C21 H32 119.784 no
C22 C21 H32 119.774 no
C21 C22 H33 120.172 no
C23 C22 H33 120.172 no
C18 C23 H34 120.178 no
C22 C23 H34 120.185 no
C24 C25 H35 120.798 no
C26 C25 H35 120.802 no
C25 C26 H36 118.451 no
C27 C26 H36 118.450 no
C26 C27 H37 120.201 no
C28 C27 H37 120.198 no
C27 C28 H38 120.561 no
C29 C28 H38 120.553 no
C24 C29 H39 119.476 no
C28 C29 H39 119.481 no
C31 C30 H40A 109.473 no
C31 C30 H41B 109.475 no
C31 C30 H42C 109.466 no
H40A C30 H41B 109.473 no
H40A C30 H42C 109.470 no
H41B C30 H42C 109.470 no

loop_
_geom_bond_atom_site_label_1
_geom_bond_atom_site_label_2
_geom_bond_distance
_geom_bond_publ_flag
Pd1 S1 2.334(5) yes
Pd1 S2 2.344(4) yes
Pd1 P1 2.246(4) yes
Pd1 P2 2.245(6) yes
Rh1 Cl1 2.426(5) yes
Rh1 S1 2.429(5) yes
Rh1 S2 2.440(5) yes
Rh1 C1 2.185(17) yes
Rh1 C2 2.162(15) yes
Rh1 C3 2.115(18) yes
Rh1 C4 2.181(19) yes
Rh1 C5 2.162(18) yes
S1 C11 1.847(16) yes
S2 C17 1.84(3) yes
P1 C12 1.83(3) yes
P1 C13 1.82(3) yes
P1 C18 1.796(16) yes
P2 C15 1.82(2) yes
P2 C16 1.836(16) yes
P2 C24 1.805(17) yes
P3 F1 1.55(2) yes
P3 F2 1.58(5) yes
P3 F3 1.56(4) yes
P3 F4 1.66(5) yes
P3 F5 1.50(6) yes
P3 F6 1.61(5) yes
P3 F7 1.61(4) yes
P3 F8 1.54(6) yes
P3 F9 1.59(5) yes
P3 F10 1.598(14) yes
F2 F3 0.88(6) yes
F2 F9 1.56(6) yes
F3 F4 1.60(6) yes
F4 F5 1.01(6) yes
F5 F6 1.31(7) yes
F6 F7 1.15(7) yes
F7 F8 1.04(8) yes
F8 F9 1.25(6) yes
N1 C31 1.11(6) yes
C1 C2 1.41(3) yes
C1 C5 1.42(4) yes
C1 C6 1.51(4) yes
C2 C3 1.43(4) yes
C2 C7 1.51(3) yes
C3 C4 1.37(3) yes
C3 C8 1.55(4) yes
C4 C5 1.47(3) yes
C4 C9 1.49(4) yes
C5 C10 1.43(3) yes
C11 C12 1.48(3) yes
C13 C14 1.51(3) yes
C14 C15 1.53(3) yes
C16 C17 1.55(3) yes
C18 C19 1.40(3) yes
C18 C23 1.40(3) yes
C19 C20 1.39(3) yes
C20 C21 1.36(4) yes
C21 C22 1.40(3) yes
C22 C23 1.42(3) yes
C24 C25 1.42(4) yes
C24 C29 1.37(3) yes
C25 C26 1.34(3) yes
C26 C27 1.38(4) yes
C27 C28 1.36(5) yes
C28 C29 1.40(3) yes
C30 C31 1.45(5) yes
C6 H1A 0.980 no
C6 H2B 0.980 no
C6 H3C 0.980 no
C7 H4A 0.980 no
C7 H5B 0.980 no
C7 H6C 0.980 no
C8 H7A 0.980 no
C8 H8B 0.980 no
C8 H9C 0.980 no
C9 H10A 0.980 no
C9 H11B 0.980 no
C9 H12C 0.980 no
C10 H13A 0.980 no
C10 H14B 0.980 no
C10 H15C 0.980 no
C11 H16A 0.990 no
C11 H17B 0.990 no
C12 H18A 0.990 no
C12 H19B 0.990 no
C13 H20A 0.990 no
C13 H21B 0.990 no
C14 H22A 0.990 no
C14 H23B 0.990 no
C15 H24A 0.990 no
C15 H25B 0.990 no
C16 H26A 0.990 no
C16 H27B 0.990 no
C17 H28A 0.990 no
C17 H29B 0.990 no
C19 H30 0.950 no
C20 H31 0.950 no
C21 H32 0.950 no
C22 H33 0.950 no
C23 H34 0.950 no
C25 H35 0.950 no
C26 H36 0.950 no
C27 H37 0.950 no
C28 H38 0.950 no
C29 H39 0.950 no
C30 H40A 0.980 no
C30 H41B 0.980 no
C30 H42C 0.980 no

loop_
_geom_contact_atom_site_label_1
_geom_contact_atom_site_label_2
_geom_contact_distance
_geom_contact_publ_flag
_geom_contact_site_symmetry_2
Pd1 Cl1 3.382(5) no .
Cl1 C6 3.37(3) no .
Cl1 C11 3.54(2) no .
Cl1 C17 3.567(18) no .
S1 C9 3.45(3) no .
P1 C15 3.42(3) no .
P2 C13 3.436(18) no .
C6 C7 3.22(4) no .
C6 C10 3.19(5) no .
C7 C8 3.20(4) no .
C8 C9 3.16(4) no .
C9 C10 3.13(4) no .
C12 C23 3.58(3) no .
C13 C19 3.20(3) no .
C14 C18 3.49(3) no .
C14 C24 3.40(3) no .
C15 C25 3.25(3) no .
C16 C25 3.50(3) no .
C18 C21 2.80(3) no .
C19 C22 2.77(4) no .
C20 C23 2.79(3) no .
C23 C29 3.45(4) no .
C24 C27 2.77(3) no .
C25 C28 2.78(4) no .
C26 C29 2.72(4) no .
Pd1 O1 2.98(4) no .
S1 O1 2.93(3) no .
P1 O1 3.04(4) no .
F1 N1 3.36(4) no 2_776
F1 C30 3.43(4) no 1_556
F1 C30 3.17(3) no 2_776
F1 C31 3.31(4) no 1_556
F1 C31 3.07(3) no 2_776
F2 N1 3.47(6) no 1_556
F2 C1 3.30(5) no 2_666
F2 C4 3.54(4) no 2_666
F2 C5 3.02(4) no 2_666
F2 C10 3.22(4) no 2_666
F2 C30 3.31(5) no 1_556
F2 C31 3.09(5) no 1_556
F3 C1 3.57(4) no 2_666
F3 C4 3.24(4) no 2_666
F3 C5 3.09(4) no 2_666
F3 C10 3.37(4) no 2_666
F3 C30 3.03(4) no 1_556
F3 C31 3.21(5) no 1_556
F4 C21 3.38(5) no 1_455
F4 C25 3.10(6) no 2_776
F4 C26 3.51(6) no 2_776
F4 C30 3.51(5) no 1_556
F5 C14 3.18(6) no 2_776
F5 C15 3.15(5) no 2_776
F5 C21 3.57(5) no 1_455
F5 C25 3.48(6) no 2_776
F6 C14 3.34(6) no 2_776
F6 C15 3.52(5) no 2_776
F6 C27 3.48(4) no 2_876
F7 C12 3.60(4) no .
F7 C19 3.20(5) no .
F7 C27 3.41(4) no 2_876
F8 C9 3.17(6) no 2_766
F8 C12 3.50(5) no .
F9 C10 3.54(4) no 2_666
F9 C12 3.47(4) no .
F10 C10 3.29(3) no 2_666
F10 C12 3.28(3) no .
F10 C13 3.44(3) no .
F10 C21 3.13(3) no 1_455
F10 C22 3.25(3) no 1_455
O1 Pd1 2.98(4) no .
O1 S1 2.93(3) no .
O1 P1 3.04(4) no .
O1 C6 3.55(4) no 1_655
O1 C10 2.98(4) no 1_655
O1 C11 3.54(4) no .
O1 C11 3.41(4) no 2_766
O1 C12 3.05(4) no .
O1 C18 3.17(4) no .
O1 C23 2.53(3) no .
N1 F1 3.36(4) no 2_776
N1 F2 3.47(6) no 1_554
N1 C16 3.37(5) no .
C1 F2 3.30(5) no 2_666
C1 F3 3.57(4) no 2_666
C4 F2 3.54(4) no 2_666
C4 F3 3.24(4) no 2_666
C5 F2 3.02(4) no 2_666
C5 F3 3.09(4) no 2_666
C6 O1 3.55(4) no 1_455
C9 F8 3.17(6) no 2_766
C10 F2 3.22(4) no 2_666
C10 F3 3.37(4) no 2_666
C10 F9 3.54(4) no 2_666
C10 F10 3.29(3) no 2_666
C10 O1 2.98(4) no 1_455
C11 O1 3.54(4) no .
C11 O1 3.41(4) no 2_766
C12 F7 3.60(4) no .
C12 F8 3.50(5) no .
C12 F9 3.47(4) no .
C12 F10 3.28(3) no .
C12 O1 3.05(4) no .
C13 F10 3.44(3) no .
C14 F5 3.18(6) no 2_776
C14 F6 3.34(6) no 2_776
C15 F5 3.15(5) no 2_776
C15 F6 3.52(5) no 2_776
C16 N1 3.37(5) no .
C18 O1 3.17(4) no .
C19 F7 3.20(5) no .
C20 C20 3.47(4) no 2_876
C21 F4 3.38(5) no 1_655
C21 F5 3.57(5) no 1_655
C21 F10 3.13(3) no 1_655
C22 F10 3.25(3) no 1_655
C23 O1 2.53(3) no .
C25 F4 3.10(6) no 2_776
C25 F5 3.48(6) no 2_776
C26 F4 3.51(6) no 2_776
C27 F6 3.48(4) no 2_876
C27 F7 3.41(4) no 2_876
C30 F1 3.43(4) no 1_554
C30 F1 3.17(3) no 2_776
C30 F2 3.31(5) no 1_554
C30 F3 3.03(4) no 1_554
C30 F4 3.51(5) no 1_554
C31 F1 3.31(4) no 1_554
C31 F1 3.07(3) no 2_776
C31 F2 3.09(5) no 1_554
C31 F3 3.21(5) no 1_554
Pd1 H16A 3.3686 no .
Pd1 H20A 3.4005 no .
Pd1 H25B 3.3394 no .
Pd1 H29B 3.4173 no .
Pd1 H34 3.3389 no .
Pd1 H39 3.3128 no .
Rh1 H2B 3.3376 no .
Rh1 H4A 3.3225 no .
Rh1 H8B 3.3187 no .
Rh1 H10A 3.2940 no .
Rh1 H14B 3.1529 no .
Rh1 H15C 3.5385 no .
Rh1 H16A 3.3337 no .
Rh1 H29B 3.3108 no .
Cl1 H2B 2.9460 no .
Cl1 H3C 3.3929 no .
Cl1 H14B 3.0782 no .
Cl1 H16A 2.8084 no .
Cl1 H20A 2.9508 no .
Cl1 H25B 2.8572 no .
Cl1 H29B 2.8381 no .
S1 H10A 2.8590 no .
S1 H18A 2.9511 no .
S2 H4A 3.3864 no .
S2 H8B 3.4723 no .
S2 H27B 2.9814 no .
P1 H16A 2.9267 no .
P1 H22A 2.8958 no .
P1 H30 2.9385 no .
P1 H34 2.8291 no .
P2 H22A 2.8775 no .
P2 H29B 3.0007 no .
P2 H35 2.9089 no .
P2 H39 2.8616 no .
N1 H40A 3.0122 no .
N1 H41B 3.0071 no .
N1 H42C 3.0622 no .
C1 H4A 2.8706 no .
C1 H5B 2.8587 no .
C1 H6C 3.3704 no .
C1 H13A 2.8568 no .
C1 H14B 2.8553 no .
C1 H15C 3.3407 no .
C2 H1A 2.8868 no .
C2 H2B 2.8850 no .
C2 H3C 3.3820 no .
C2 H7A 3.2074 no .
C2 H8B 3.2810 no .
C2 H9C 2.6968 no .
C3 H4A 3.2481 no .
C3 H5B 3.2173 no .
C3 H6C 2.6978 no .
C3 H10A 2.8265 no .
C3 H11B 2.8374 no .
C3 H12C 3.3254 no .
C4 H7A 2.8560 no .
C4 H8B 2.8670 no .
C4 H9C 3.3627 no .
C4 H13A 3.1644 no .
C4 H14B 3.1745 no .
C4 H15C 2.5718 no .
C5 H1A 3.1902 no .
C5 H2B 3.2134 no .
C5 H3C 2.6452 no .
C5 H10A 3.2579 no .
C5 H11B 3.2468 no .
C5 H12C 2.7006 no .
C6 H4A 3.1922 no .
C6 H5B 3.1825 no .
C6 H13A 3.1531 no .
C6 H14B 3.1917 no .
C7 H1A 3.1879 no .
C7 H2B 3.1986 no .
C7 H9C 2.7646 no .
C7 H28A 3.5232 no .
C8 H6C 2.7577 no .
C8 H10A 3.1323 no .
C8 H11B 3.1199 no .
C9 H7A 3.1408 no .
C9 H8B 3.1303 no .
C9 H15C 2.6477 no .
C10 H3C 2.7726 no .
C10 H12C 2.7032 no .
C11 H20A 3.2985 no .
C12 H20A 3.0473 no .
C12 H21B 3.1207 no .
C12 H34 3.5620 no .
C13 H16A 3.2751 no .
C13 H19B 2.9476 no .
C13 H24A 3.4007 no .
C13 H25B 2.7304 no .
C13 H30 2.7670 no .
C14 H30 3.2069 no .
C15 H20A 2.7378 no .
C15 H21B 3.4049 no .
C15 H26A 2.9533 no .
C15 H29B 3.3190 no .
C15 H35 2.9444 no .
C16 H24A 3.0971 no .
C16 H25B 3.0774 no .
C16 H35 3.3644 no .
C17 H4A 3.1586 no .
C17 H25B 3.3287 no .
C18 H18A 2.9001 no .
C18 H19B 3.1943 no .
C18 H21B 2.9773 no .
C18 H22A 3.0403 no .
C18 H31 3.2826 no .
C18 H33 3.2957 no .
C18 H39 3.3457 no .
C19 H21B 2.8719 no .
C19 H22A 3.0317 no .
C19 H32 3.2414 no .
C19 H34 3.2737 no .
C20 H33 3.2454 no .
C21 H30 3.2351 no .
C21 H34 3.2915 no .
C22 H31 3.2486 no .
C22 H39 3.5717 no .
C23 H18A 3.2345 no .
C23 H30 3.2694 no .
C23 H32 3.2919 no .
C23 H39 2.8691 no .
C24 H22A 2.9161 no .
C24 H24A 2.9639 no .
C24 H26A 3.2003 no .
C24 H27B 2.9588 no .
C24 H36 3.2298 no .
C24 H38 3.2699 no .
C25 H22A 3.2729 no .
C25 H24A 2.8813 no .
C25 H26A 3.3636 no .
C25 H27B 3.5547 no .
C25 H37 3.2345 no .
C25 H39 3.2665 no .
C26 H38 3.2329 no .
C27 H35 3.2447 no .
C27 H39 3.2344 no .
C28 H36 3.2169 no .
C29 H34 3.3847 no .
C29 H35 3.2672 no .
C29 H37 3.2454 no .
H1A H4A 3.2793 no .
H1A H5B 2.8561 no .
H2B H4A 2.8764 no .
H2B H5B 3.2861 no .
H3C H13A 2.5927 no .
H3C H14B 2.6488 no .
H4A H9C 3.4219 no .
H4A H28A 2.7311 no .
H4A H29B 3.0561 no .
H5B H9C 3.3890 no .
H6C H7A 3.3416 no .
H6C H8B 3.4531 no .
H6C H9C 2.0814 no .
H6C H28A 3.5586 no .
H7A H10A 3.2430 no .
H7A H11B 2.7967 no .
H8B H10A 2.7986 no .
H8B H11B 3.2025 no .
H10A H15C 3.2716 no .
H11B H15C 3.3164 no .
H12C H13A 3.3014 no .
H12C H14B 3.3739 no .
H12C H15C 1.9826 no .
H12C H17B 3.5914 no .
H14B H16A 3.0731 no .
H15C H17B 3.4988 no .
H16A H18A 2.8345 no .
H16A H19B 2.2998 no .
H16A H20A 2.7280 no .
H17B H18A 2.3012 no .
H17B H19B 2.3518 no .
H18A H34 3.1482 no .
H19B H20A 3.0144 no .
H19B H21B 2.8142 no .
H19B H30 3.5914 no .
H20A H22A 2.8452 no .
H20A H23B 2.3929 no .
H20A H24A 3.5770 no .
H20A H25B 2.5098 no .
H21B H22A 2.3883 no .
H21B H23B 2.2665 no .
H21B H25B 3.5868 no .
H21B H30 2.2175 no .
H22A H24A 2.4190 no .
H22A H25B 2.8588 no .
H22A H30 2.7392 no .
H22A H35 3.3431 no .
H23B H24A 2.2765 no .
H23B H25B 2.4259 no .
H23B H30 3.5332 no .
H24A H26A 2.7861 no .
H24A H35 2.3285 no .
H25B H26A 3.0693 no .
H25B H29B 2.7769 no .
H26A H28A 2.4290 no .
H26A H29B 2.3678 no .
H26A H35 2.9829 no .
H27B H28A 2.3650 no .
H27B H29B 2.8909 no .
H27B H35 3.5942 no .
H30 H31 2.3252 no .
H31 H32 2.2999 no .
H32 H33 2.3470 no .
H33 H34 2.3736 no .
H34 H39 2.6054 no .
H35 H36 2.2751 no .
H36 H37 2.3112 no .
H37 H38 2.3213 no .
H38 H39 2.3544 no .
Pd1 H3C 3.4560 no 1_655
Cl1 H33 3.0509 no 1_455
Cl1 H34 3.2695 no 1_455
Cl1 H38 3.2121 no 1_455
Cl1 H39 3.2075 no 1_455
S1 H17B 3.5697 no 2_766
S1 H18A 3.0899 no 2_766
S2 H27B 2.9301 no 2_765
S2 H28A 3.3457 no 2_765
P3 H13A 3.4337 no 2_666
P3 H19B 3.2330 no .
P3 H32 3.5052 no 1_455
P3 H37 3.4788 no 2_876
P3 H42C 3.2813 no 1_556
F1 H8B 3.5078 no 2_766
F1 H24A 3.5191 no 2_776
F1 H37 2.7407 no 2_876
F1 H40A 3.5908 no 1_556
F1 H40A 2.5170 no 2_776
F1 H41B 3.5704 no 2_776
F1 H42C 2.8860 no 1_556
F2 H1A 3.5054 no 2_666
F2 H13A 2.6343 no 2_666
F2 H15C 3.5701 no 2_666
F2 H42C 2.6477 no 1_556
F3 H11B 3.3985 no 2_666
F3 H13A 2.9640 no 2_666
F3 H15C 3.5122 no 2_666
F3 H41B 3.5561 no 1_556
F3 H42C 2.1906 no 1_556
F4 H11B 3.5734 no 2_666
F4 H22A 3.5394 no 2_776
F4 H23B 3.5044 no 2_776
F4 H24A 2.9102 no 2_776
F4 H32 2.7613 no 1_455
F4 H35 2.4948 no 2_776
F4 H36 3.2744 no 2_776
F4 H42C 2.5631 no 1_556
F5 H21B 3.5951 no .
F5 H22A 3.1439 no 2_776
F5 H23B 2.7219 no 2_776
F5 H24A 2.3629 no 2_776
F5 H32 2.7563 no 1_455
F5 H35 2.8266 no 2_776
F5 H37 3.3525 no 2_876
F5 H42C 3.3385 no 1_556
F6 H19B 3.4554 no .
F6 H21B 2.7088 no .
F6 H22A 3.5791 no 2_776
F6 H23B 2.5574 no 2_776
F6 H24A 2.8977 no 2_776
F6 H30 2.9324 no .
F6 H32 3.1841 no 1_455
F6 H37 2.6812 no 2_876
F7 H10A 3.1657 no 2_766
F7 H11B 3.2837 no 2_766
F7 H19B 2.7636 no .
F7 H21B 2.8529 no .
F7 H23B 3.5843 no 2_776
F7 H30 2.6746 no .
F7 H37 2.6360 no 2_876
F8 H7A 3.4758 no 2_766
F8 H8B 3.0730 no 2_766
F8 H10A 2.5228 no 2_766
F8 H11B 2.9352 no 2_766
F8 H19B 2.6186 no .
F8 H30 3.4665 no .
F8 H37 3.0894 no 2_876
F9 H8B 2.8935 no 2_766
F9 H10A 2.8662 no 2_766
F9 H13A 2.6433 no 2_666
F9 H19B 2.5445 no .
F10 H13A 2.6870 no 2_666
F10 H15C 3.0975 no 2_666
F10 H16A 3.4399 no .
F10 H19B 2.3666 no .
F10 H20A 3.2469 no .
F10 H21B 2.8468 no .
F10 H32 2.6104 no 1_455
F10 H33 2.8217 no 1_455
O1 H3C 2.5994 no 1_655
O1 H13A 2.7131 no 1_655
O1 H14B 2.3882 no 1_655
O1 H17B 2.4276 no 2_766
O1 H18A 2.4928 no .
O1 H34 1.7382 no .
N1 H1A 3.2138 no 2_665
N1 H5B 2.8913 no 2_665
N1 H24A 3.1330 no .
N1 H26A 2.3877 no .
N1 H35 3.3495 no .
N1 H40A 3.2359 no 2_775
C2 H41B 3.5298 no 2_665
C3 H41B 3.4189 no 2_665
C6 H28A 3.1066 no 2_665
C7 H27B 3.5517 no 2_765
C8 H40A 3.3593 no 1_545
C8 H41B 3.3167 no 2_665
C9 H18A 3.3164 no 2_766
C10 H17B 3.3655 no 2_666
C11 H13A 3.4324 no 2_666
C11 H18A 3.1209 no 2_766
C12 H10A 3.2472 no 2_766
C12 H17B 3.3680 no 2_766
C13 H33 3.1888 no 1_455
C14 H32 3.2561 no 2_876
C14 H38 3.5334 no 1_455
C15 H38 2.9446 no 1_455
C16 H1A 3.5165 no 2_665
C16 H9C 3.4574 no 2_765
C17 H1A 3.2604 no 2_665
C17 H27B 3.3491 no 2_765
C18 H12C 3.2334 no 2_766
C19 H11B 3.4056 no 2_766
C19 H12C 3.4577 no 2_766
C19 H31 3.3144 no 2_876
C20 H11B 3.2250 no 2_766
C20 H12C 3.4339 no 2_766
C20 H22A 3.3709 no 2_876
C20 H31 3.3440 no 2_876
C21 H11B 3.4006 no 2_766
C21 H12C 3.1579 no 2_766
C21 H20A 3.4711 no 1_655
C21 H22A 3.2723 no 2_876
C22 H12C 2.8546 no 2_766
C22 H15C 3.3203 no 2_766
C22 H20A 3.0075 no 1_655
C23 H12C 2.9284 no 2_766
C24 H6C 3.1203 no 2_765
C24 H31 3.3705 no 2_876
C25 H6C 3.2869 no 2_765
C25 H9C 3.1897 no 2_765
C25 H31 3.2070 no 2_876
C25 H42C 3.5995 no 2_775
C26 H6C 3.4142 no 2_765
C26 H9C 3.5008 no 2_765
C26 H11B 3.4101 no 1_665
C26 H31 3.0219 no 2_876
C26 H41B 3.1836 no 1_655
C26 H42C 3.5838 no 2_775
C27 H5B 3.5074 no 2_765
C27 H6C 3.4413 no 2_765
C27 H31 3.0104 no 2_876
C27 H41B 3.2776 no 1_655
C28 H5B 3.2887 no 2_765
C28 H6C 3.2930 no 2_765
C28 H25B 3.0581 no 1_655
C28 H31 3.1858 no 2_876
C29 H6C 3.0848 no 2_765
C29 H31 3.3806 no 2_876
C30 H7A 3.4291 no 1_565
C30 H7A 3.5912 no 2_665
C30 H35 3.5987 no 2_775
C30 H36 3.4599 no 2_775
C30 H37 3.4552 no 1_455
C31 H5B 3.0217 no 2_665
C31 H26A 3.4845 no .
C31 H37 3.3810 no 1_455
C31 H40A 3.2784 no 2_775
H1A F2 3.5054 no 2_666
H1A N1 3.2138 no 2_665
H1A C16 3.5165 no 2_665
H1A C17 3.2604 no 2_665
H1A H26A 3.0351 no 2_665
H1A H28A 2.5567 no 2_665
H1A H29B 3.3986 no 2_665
H2B H4A 3.1376 no 2_665
H2B H28A 2.7906 no 2_665
H2B H39 3.1987 no 1_455
H3C Pd1 3.4560 no 1_455
H3C O1 2.5994 no 1_455
H3C H34 3.3227 no 1_455
H3C H39 3.5517 no 1_455
H4A H2B 3.1376 no 2_665
H4A H4A 3.4506 no 2_665
H4A H27B 3.4479 no 2_765
H4A H29B 3.3673 no 2_665
H5B N1 2.8913 no 2_665
H5B C27 3.5074 no 2_765
H5B C28 3.2887 no 2_765
H5B C31 3.0217 no 2_665
H5B H26A 3.5465 no 2_665
H5B H28A 3.5967 no 2_665
H5B H29B 3.0312 no 2_665
H5B H38 3.4350 no 2_765
H5B H41B 3.3040 no 2_665
H6C C24 3.1203 no 2_765
H6C C25 3.2869 no 2_765
H6C C26 3.4142 no 2_765
H6C C27 3.4413 no 2_765
H6C C28 3.2930 no 2_765
H6C C29 3.0848 no 2_765
H6C H27B 2.8360 no 2_765
H6C H39 3.4680 no 2_765
H6C H41B 3.4429 no 2_665
H7A F8 3.4758 no 2_766
H7A C30 3.4291 no 1_545
H7A C30 3.5912 no 2_665
H7A H36 2.9469 no 1_445
H7A H40A 2.7448 no 1_545
H7A H41B 3.2750 no 1_545
H7A H41B 2.8313 no 2_665
H7A H42C 3.4797 no 2_665
H8B F1 3.5078 no 2_766
H8B F8 3.0730 no 2_766
H8B F9 2.8935 no 2_766
H8B H40A 3.4100 no 1_545
H9C C16 3.4574 no 2_765
H9C C25 3.1897 no 2_765
H9C C26 3.5008 no 2_765
H9C H26A 3.1199 no 2_765
H9C H27B 2.9267 no 2_765
H9C H35 3.1610 no 2_765
H9C H40A 3.4158 no 1_545
H9C H41B 3.2872 no 2_665
H10A F7 3.1657 no 2_766
H10A F8 2.5228 no 2_766
H10A F9 2.8662 no 2_766
H10A C12 3.2472 no 2_766
H10A H18A 2.6594 no 2_766
H10A H19B 2.9591 no 2_766
H11B F3 3.3985 no 2_666
H11B F4 3.5734 no 2_666
H11B F7 3.2837 no 2_766
H11B F8 2.9352 no 2_766
H11B C19 3.4056 no 2_766
H11B C20 3.2250 no 2_766
H11B C21 3.4006 no 2_766
H11B C26 3.4101 no 1_445
H11B H31 3.5051 no 2_766
H11B H36 2.8150 no 1_445
H12C C18 3.2334 no 2_766
H12C C19 3.4577 no 2_766
H12C C20 3.4339 no 2_766
H12C C21 3.1579 no 2_766
H12C C22 2.8546 no 2_766
H12C C23 2.9284 no 2_766
H12C H18A 3.0921 no 2_766
H12C H33 3.1927 no 2_766
H12C H34 3.3408 no 2_766
H13A P3 3.4337 no 2_666
H13A F2 2.6343 no 2_666
H13A F3 2.9640 no 2_666
H13A F9 2.6433 no 2_666
H13A F10 2.6870 no 2_666
H13A O1 2.7131 no 1_455
H13A C11 3.4324 no 2_666
H13A H16A 3.3034 no 2_666
H13A H17B 2.8896 no 2_666
H13A H19B 3.0657 no 2_666
H14B O1 2.3882 no 1_455
H14B H15C 3.5691 no 2_666
H14B H17B 3.1979 no 2_666
H14B H34 3.0254 no 1_455
H15C F2 3.5701 no 2_666
H15C F3 3.5122 no 2_666
H15C F10 3.0975 no 2_666
H15C C22 3.3203 no 2_766
H15C H14B 3.5691 no 2_666
H15C H16A 3.3280 no 2_666
H15C H17B 3.4785 no 2_666
H15C H33 3.0573 no 2_766
H16A F10 3.4399 no .
H16A H13A 3.3034 no 2_666
H16A H15C 3.3280 no 2_666
H16A H33 2.7465 no 1_455
H17B S1 3.5697 no 2_766
H17B O1 2.4276 no 2_766
H17B C10 3.3655 no 2_666
H17B C12 3.3680 no 2_766
H17B H13A 2.8896 no 2_666
H17B H14B 3.1979 no 2_666
H17B H15C 3.4785 no 2_666
H17B H17B 3.4009 no 2_766
H17B H18A 2.4868 no 2_766
H18A S1 3.0899 no 2_766
H18A O1 2.4928 no .
H18A C9 3.3164 no 2_766
H18A C11 3.1209 no 2_766
H18A H10A 2.6594 no 2_766
H18A H12C 3.0921 no 2_766
H18A H17B 2.4868 no 2_766
H18A H18A 3.3754 no 2_766
H19B P3 3.2330 no .
H19B F6 3.4554 no .
H19B F7 2.7636 no .
H19B F8 2.6186 no .
H19B F9 2.5445 no .
H19B F10 2.3666 no .
H19B H10A 2.9591 no 2_766
H19B H13A 3.0657 no 2_666
H20A F10 3.2469 no .
H20A C21 3.4711 no 1_455
H20A C22 3.0075 no 1_455
H20A H32 3.1896 no 1_455
H20A H33 2.2943 no 1_455
H20A H38 3.4259 no 1_455
H21B F5 3.5951 no .
H21B F6 2.7088 no .
H21B F7 2.8529 no .
H21B F10 2.8468 no .
H21B H23B 3.1241 no 2_776
H21B H32 3.1332 no 1_455
H21B H33 3.2857 no 1_455
H22A F4 3.5394 no 2_776
H22A F5 3.1439 no 2_776
H22A F6 3.5791 no 2_776
H22A C20 3.3709 no 2_876
H22A C21 3.2723 no 2_876
H22A H31 2.8372 no 2_876
H22A H32 2.6316 no 2_876
H23B F4 3.5044 no 2_776
H23B F5 2.7219 no 2_776
H23B F6 2.5574 no 2_776
H23B F7 3.5843 no 2_776
H23B H21B 3.1241 no 2_776
H23B H23B 3.4542 no 2_776
H23B H32 2.9533 no 2_876
H23B H38 3.2644 no 1_455
H24A F1 3.5191 no 2_776
H24A F4 2.9102 no 2_776
H24A F5 2.3629 no 2_776
H24A F6 2.8977 no 2_776
H24A N1 3.1330 no .
H24A H37 3.4045 no 1_455
H24A H38 3.0133 no 1_455
H25B C28 3.0581 no 1_455
H25B H38 2.1505 no 1_455
H26A N1 2.3877 no .
H26A C31 3.4845 no .
H26A H1A 3.0351 no 2_665
H26A H5B 3.5465 no 2_665
H26A H9C 3.1199 no 2_765
H27B S2 2.9301 no 2_765
H27B C7 3.5517 no 2_765
H27B C17 3.3491 no 2_765
H27B H4A 3.4479 no 2_765
H27B H6C 2.8360 no 2_765
H27B H9C 2.9267 no 2_765
H27B H28A 2.8417 no 2_765
H28A S2 3.3457 no 2_765
H28A C6 3.1066 no 2_665
H28A H1A 2.5567 no 2_665
H28A H2B 2.7906 no 2_665
H28A H5B 3.5967 no 2_665
H28A H27B 2.8417 no 2_765
H29B H1A 3.3986 no 2_665
H29B H4A 3.3673 no 2_665
H29B H5B 3.0312 no 2_665
H30 F6 2.9324 no .
H30 F7 2.6746 no .
H30 F8 3.4665 no .
H30 H31 3.4467 no 2_876
H30 H32 3.5915 no 2_876
H30 H37 3.5666 no 2_876
H31 C19 3.3144 no 2_876
H31 C20 3.3440 no 2_876
H31 C24 3.3705 no 2_876
H31 C25 3.2070 no 2_876
H31 C26 3.0219 no 2_876
H31 C27 3.0104 no 2_876
H31 C28 3.1858 no 2_876
H31 C29 3.3806 no 2_876
H31 H11B 3.5051 no 2_766
H31 H22A 2.8372 no 2_876
H31 H30 3.4467 no 2_876
H31 H31 3.4822 no 2_876
H31 H36 3.4546 no 2_876
H31 H37 3.4278 no 2_876
H32 P3 3.5052 no 1_655
H32 F4 2.7613 no 1_655
H32 F5 2.7563 no 1_655
H32 F6 3.1841 no 1_655
H32 F10 2.6104 no 1_655
H32 C14 3.2561 no 2_876
H32 H20A 3.1896 no 1_655
H32 H21B 3.1332 no 1_655
H32 H22A 2.6316 no 2_876
H32 H23B 2.9533 no 2_876
H32 H30 3.5915 no 2_876
H33 Cl1 3.0509 no 1_655
H33 F10 2.8217 no 1_655
H33 C13 3.1888 no 1_655
H33 H12C 3.1927 no 2_766
H33 H15C 3.0573 no 2_766
H33 H16A 2.7465 no 1_655
H33 H20A 2.2943 no 1_655
H33 H21B 3.2857 no 1_655
H34 Cl1 3.2695 no 1_655
H34 O1 1.7382 no .
H34 H3C 3.3227 no 1_655
H34 H12C 3.3408 no 2_766
H34 H14B 3.0254 no 1_655
H35 F4 2.4948 no 2_776
H35 F5 2.8266 no 2_776
H35 N1 3.3495 no .
H35 C30 3.5987 no 2_775
H35 H9C 3.1610 no 2_765
H35 H40A 3.3695 no 2_775
H35 H42C 2.9658 no 2_775
H36 F4 3.2744 no 2_776
H36 C30 3.4599 no 2_775
H36 H7A 2.9469 no 1_665
H36 H11B 2.8150 no 1_665
H36 H31 3.4546 no 2_876
H36 H41B 2.8989 no 1_655
H36 H41B 3.3323 no 2_775
H36 H42C 2.9016 no 2_775
H37 P3 3.4788 no 2_876
H37 F1 2.7407 no 2_876
H37 F5 3.3525 no 2_876
H37 F6 2.6812 no 2_876
H37 F7 2.6360 no 2_876
H37 F8 3.0894 no 2_876
H37 C30 3.4552 no 1_655
H37 C31 3.3810 no 1_655
H37 H24A 3.4045 no 1_655
H37 H30 3.5666 no 2_876
H37 H31 3.4278 no 2_876
H37 H40A 3.3632 no 1_655
H37 H41B 3.0951 no 1_655
H38 Cl1 3.2121 no 1_655
H38 C14 3.5334 no 1_655
H38 C15 2.9446 no 1_655
H38 H5B 3.4350 no 2_765
H38 H20A 3.4259 no 1_655
H38 H23B 3.2644 no 1_655
H38 H24A 3.0133 no 1_655
H38 H25B 2.1505 no 1_655
H39 Cl1 3.2075 no 1_655
H39 H2B 3.1987 no 1_655
H39 H3C 3.5517 no 1_655
H39 H6C 3.4680 no 2_765
H40A F1 3.5908 no 1_554
H40A F1 2.5170 no 2_776
H40A N1 3.2359 no 2_775
H40A C8 3.3593 no 1_565
H40A C31 3.2784 no 2_775
H40A H7A 2.7448 no 1_565
H40A H8B 3.4100 no 1_565
H40A H9C 3.4158 no 1_565
H40A H35 3.3695 no 2_775
H40A H37 3.3632 no 1_455
H41B F1 3.5704 no 2_776
H41B F3 3.5561 no 1_554
H41B C2 3.5298 no 2_665
H41B C3 3.4189 no 2_665
H41B C8 3.3167 no 2_665
H41B C26 3.1836 no 1_455
H41B C27 3.2776 no 1_455
H41B H5B 3.3040 no 2_665
H41B H6C 3.4429 no 2_665
H41B H7A 3.2750 no 1_565
H41B H7A 2.8313 no 2_665
H41B H9C 3.2872 no 2_665
H41B H36 2.8989 no 1_455
H41B H36 3.3323 no 2_775
H41B H37 3.0951 no 1_455
H42C P3 3.2813 no 1_554
H42C F1 2.8860 no 1_554
H42C F2 2.6477 no 1_554
H42C F3 2.1906 no 1_554
H42C F4 2.5631 no 1_554
H42C F5 3.3385 no 1_554
H42C C25 3.5995 no 2_775
H42C C26 3.5838 no 2_775
H42C H7A 3.4797 no 2_665
H42C H35 2.9658 no 2_775
H42C H36 2.9016 no 2_775

loop_
_geom_torsion_atom_site_label_1
_geom_torsion_atom_site_label_2
_geom_torsion_atom_site_label_3
_geom_torsion_atom_site_label_4
_geom_torsion
_geom_torsion_publ_flag
S1 Pd1 S2 Rh1 34.64(17) no
S1 Pd1 S2 C17 143.5(2) no
S2 Pd1 S1 Rh1 -34.79(16) no
S2 Pd1 S1 C11 -144.9(3) no
S1 Pd1 P1 C12 1.1(3) no
S1 Pd1 P1 C13 -114.6(3) no
S1 Pd1 P1 C18 120.9(3) no
P1 Pd1 S1 Rh1 131.76(17) no
P1 Pd1 S1 C11 21.7(2) no
S2 Pd1 P2 C15 113.7(2) no
S2 Pd1 P2 C16 -1.2(3) no
S2 Pd1 P2 C24 -124.6(3) no
P2 Pd1 S2 Rh1 -131.38(18) no
P2 Pd1 S2 C17 -22.5(2) no
P1 Pd1 P2 C15 -51.8(2) no
P1 Pd1 P2 C16 -166.7(3) no
P1 Pd1 P2 C24 70.0(3) no
P2 Pd1 P1 C12 166.0(3) no
P2 Pd1 P1 C13 50.4(3) no
P2 Pd1 P1 C18 -74.2(3) no
Cl1 Rh1 S1 Pd1 -59.53(15) no
Cl1 Rh1 S1 C11 38.8(3) no
Cl1 Rh1 S2 Pd1 59.02(17) no
Cl1 Rh1 S2 C17 -40.59(18) no
Cl1 Rh1 C1 C2 137.8(8) no
Cl1 Rh1 C1 C5 -102.8(7) no
Cl1 Rh1 C1 C6 15.4(14) no
Cl1 Rh1 C2 C1 -49.2(10) no
Cl1 Rh1 C2 C3 -166.4(4) no
Cl1 Rh1 C2 C7 73.0(16) no
Cl1 Rh1 C3 C2 28.7(19) no
Cl1 Rh1 C3 C4 -89.6(16) no
Cl1 Rh1 C3 C8 148.4(8) no
Cl1 Rh1 C4 C3 141.5(5) no
Cl1 Rh1 C4 C5 23.3(11) no
Cl1 Rh1 C4 C9 -97.5(15) no
Cl1 Rh1 C5 C1 80.1(7) no
Cl1 Rh1 C5 C4 -163.8(6) no
Cl1 Rh1 C5 C10 -46.5(16) no
S1 Rh1 S2 Pd1 -33.44(16) no
S1 Rh1 S2 C17 -133.05(19) no
S2 Rh1 S1 Pd1 33.57(15) no
S2 Rh1 S1 C11 131.9(3) no
S1 Rh1 C1 C2 -125.7(8) no
S1 Rh1 C1 C5 -6.2(16) no
S1 Rh1 C1 C6 112.0(16) no
C1 Rh1 S1 Pd1 -155.4(11) no
C1 Rh1 S1 C11 -57.1(12) no
S1 Rh1 C2 C1 126.9(8) no
S1 Rh1 C2 C3 9.7(15) no
S1 Rh1 C2 C7 -110.9(16) no
C2 Rh1 S1 Pd1 124.0(10) no
C2 Rh1 S1 C11 -137.7(10) no
S1 Rh1 C3 C2 -174.8(5) no
S1 Rh1 C3 C4 66.9(9) no
S1 Rh1 C3 C8 -55.0(17) no
C3 Rh1 S1 Pd1 130.5(6) no
C3 Rh1 S1 C11 -131.2(7) no
S1 Rh1 C4 C3 -120.6(8) no
S1 Rh1 C4 C5 121.2(6) no
S1 Rh1 C4 C9 0.5(14) no
C4 Rh1 S1 Pd1 164.4(6) no
C4 Rh1 S1 C11 -97.3(6) no
S1 Rh1 C5 C1 176.7(5) no
S1 Rh1 C5 C4 -67.2(7) no
S1 Rh1 C5 C10 50.1(17) no
C5 Rh1 S1 Pd1 -159.5(6) no
C5 Rh1 S1 C11 -61.2(6) no
S2 Rh1 C1 C2 43.0(12) no
S2 Rh1 C1 C5 162.4(4) no
S2 Rh1 C1 C6 -79.4(15) no
C1 Rh1 S2 Pd1 152.3(7) no
C1 Rh1 S2 C17 52.7(8) no
S2 Rh1 C2 C1 -147.5(7) no
S2 Rh1 C2 C3 95.3(7) no
S2 Rh1 C2 C7 -25.3(16) no
C2 Rh1 S2 Pd1 177.2(7) no
C2 Rh1 S2 C17 77.6(7) no
S2 Rh1 C3 C2 -91.1(7) no
S2 Rh1 C3 C4 150.6(7) no
S2 Rh1 C3 C8 28.7(17) no
C3 Rh1 S2 Pd1 -143.3(7) no
C3 Rh1 S2 C17 117.1(7) no
S2 Rh1 C4 C3 -39.7(12) no
S2 Rh1 C4 C5 -157.9(3) no
S2 Rh1 C4 C9 81.4(14) no
C4 Rh1 S2 Pd1 -120.2(7) no
C4 Rh1 S2 C17 140.2(7) no
C1 Rh1 C2 C1 0.0(10) no
C1 Rh1 C2 C3 -117.2(16) no
C1 Rh1 C2 C7 122(3) no
C2 Rh1 C1 C2 0.0(10) no
C2 Rh1 C1 C5 119.5(17) no
C2 Rh1 C1 C6 -122(3) no
C1 Rh1 C3 C2 37.3(8) no
C1 Rh1 C3 C4 -81.0(10) no
C1 Rh1 C3 C8 157(2) no
C3 Rh1 C1 C2 -38.5(9) no
C3 Rh1 C1 C5 81.0(10) no
C3 Rh1 C1 C6 -160.8(18) no
C1 Rh1 C4 C3 80.3(9) no
C1 Rh1 C4 C5 -37.9(7) no
C1 Rh1 C4 C9 -158.6(16) no
C4 Rh1 C1 C2 -80.0(10) no
C4 Rh1 C1 C5 39.4(8) no
C4 Rh1 C1 C6 157.6(17) no
C1 Rh1 C5 C1 0.0(9) no
C1 Rh1 C5 C4 116.1(13) no
C1 Rh1 C5 C10 -127(3) no
C5 Rh1 C1 C2 -119.5(16) no
C5 Rh1 C1 C5 0.0(9) no
C5 Rh1 C1 C6 118.2(19) no
C2 Rh1 C3 C2 -0.0(8) no
C2 Rh1 C3 C4 -118.3(15) no
C2 Rh1 C3 C8 120(3) no
C3 Rh1 C2 C1 117.2(15) no
C3 Rh1 C2 C3 0.0(9) no
C3 Rh1 C2 C7 -121(2) no
C2 Rh1 C4 C3 38.1(8) no
C2 Rh1 C4 C5 -80.1(9) no
C2 Rh1 C4 C9 159.1(17) no
C4 Rh1 C2 C1 80.9(10) no
C4 Rh1 C2 C3 -36.3(8) no
C4 Rh1 C2 C7 -157.0(19) no
C2 Rh1 C5 C1 -36.4(8) no
C2 Rh1 C5 C4 79.7(9) no
C2 Rh1 C5 C10 -163.0(19) no
C5 Rh1 C2 C1 36.6(9) no
C5 Rh1 C2 C3 -80.6(10) no
C5 Rh1 C2 C7 158.8(19) no
C3 Rh1 C4 C3 -0.0(10) no
C3 Rh1 C4 C5 -118.2(15) no
C3 Rh1 C4 C9 121(2) no
C4 Rh1 C3 C2 118.3(16) no
C4 Rh1 C3 C4 -0.0(10) no
C4 Rh1 C3 C8 -122(3) no
C3 Rh1 C5 C1 -79.9(9) no
C3 Rh1 C5 C4 36.2(8) no
C3 Rh1 C5 C10 153.5(19) no
C5 Rh1 C3 C2 79.8(10) no
C5 Rh1 C3 C4 -38.5(9) no
C5 Rh1 C3 C8 -160(2) no
C4 Rh1 C5 C1 -116.1(12) no
C4 Rh1 C5 C4 -0.0(8) no
C4 Rh1 C5 C10 117(2) no
C5 Rh1 C4 C3 118.2(14) no
C5 Rh1 C4 C5 0.0(8) no
C5 Rh1 C4 C9 -120.7(18) no
Pd1 S1 C11 C12 -48.4(12) no
Rh1 S1 C11 C12 -138.2(10) no
Pd1 S2 C17 C16 47.7(10) no
Rh1 S2 C17 C16 137.2(8) no
Pd1 P1 C12 C11 -31.5(14) no
Pd1 P1 C13 C14 -61.5(9) no
Pd1 P1 C18 C19 147.0(11) no
Pd1 P1 C18 C23 -36.4(16) no
C12 P1 C13 C14 -175.3(9) no
C13 P1 C12 C11 84.5(13) no
C12 P1 C18 C19 -93.4(16) no
C12 P1 C18 C23 83.2(14) no
C18 P1 C12 C11 -161.1(12) no
C13 P1 C18 C19 21.7(17) no
C13 P1 C18 C23 -161.7(13) no
C18 P1 C13 C14 71.1(11) no
Pd1 P2 C15 C14 65.0(11) no
Pd1 P2 C16 C17 31.3(14) no
Pd1 P2 C24 C25 -169.7(8) no
Pd1 P2 C24 C29 13.6(15) no
C15 P2 C16 C17 -83.3(14) no
C16 P2 C15 C14 178.7(11) no
C15 P2 C24 C25 -46.8(14) no
C15 P2 C24 C29 136.5(13) no
C24 P2 C15 C14 -67.6(14) no
C16 P2 C24 C25 67.4(14) no
C16 P2 C24 C29 -109.3(14) no
C24 P2 C16 C17 164.4(12) no
F1 P3 F2 F3 100(2) no
F1 P3 F2 F9 -101.8(13) no
F1 P3 F3 F2 -80.1(18) no
F1 P3 F3 F4 89.5(12) no
F1 P3 F4 F3 -92.5(12) no
F1 P3 F4 F5 83.3(19) no
F1 P3 F5 F4 -96(3) no
F1 P3 F5 F6 97.6(15) no
F1 P3 F6 F5 -82.5(15) no
F1 P3 F6 F7 88.2(17) no
F1 P3 F7 F6 -93.7(17) no
F1 P3 F7 F8 77.9(18) no
F1 P3 F8 F7 -100(2) no
F1 P3 F8 F9 108(2) no
F1 P3 F9 F2 81.2(12) no
F1 P3 F9 F8 -73.1(16) no
F2 P3 F3 F2 0(3) no
F2 P3 F3 F4 170(3) no
F3 P3 F2 F3 0.0(18) no
F3 P3 F2 F9 158(3) no
F2 P3 F4 F3 -5.6(14) no
F2 P3 F4 F5 170(2) no
F4 P3 F2 F3 9(3) no
F4 P3 F2 F9 167.4(14) no
F2 P3 F5 F4 -12(4) no
F2 P3 F5 F6 -179.0(16) no
F5 P3 F2 F3 16(4) no
F5 P3 F2 F9 175(2) no
F2 P3 F7 F6 179(2) no
F2 P3 F7 F8 -9(4) no
F7 P3 F2 F3 -172(2) no
F7 P3 F2 F9 -13(3) no
F2 P3 F8 F7 174(2) no
F2 P3 F8 F9 22(3) no
F8 P3 F2 F3 -177(3) no
F8 P3 F2 F9 -18.9(18) no
F2 P3 F9 F2 0.0(15) no
F2 P3 F9 F8 -154(3) no
F9 P3 F2 F3 -158(3) no
F9 P3 F2 F9 0.0(14) no
F10 P3 F2 F3 -79(2) no
F10 P3 F2 F9 79.2(11) no
F3 P3 F4 F3 -0.0(12) no
F3 P3 F4 F5 176(3) no
F4 P3 F3 F2 -170(3) no
F4 P3 F3 F4 0.0(14) no
F3 P3 F5 F4 -4(3) no
F3 P3 F5 F6 -170.2(15) no
F5 P3 F3 F2 -167(2) no
F5 P3 F3 F4 2.6(17) no
F3 P3 F6 F5 17(4) no
F3 P3 F6 F7 -172.0(18) no
F6 P3 F3 F2 180(3) no
F6 P3 F3 F4 -11(3) no
F3 P3 F8 F7 172.2(15) no
F3 P3 F8 F9 20(4) no
F8 P3 F3 F2 4(4) no
F8 P3 F3 F4 173(3) no
F3 P3 F9 F2 -11.4(13) no
F3 P3 F9 F8 -165.6(16) no
F9 P3 F3 F2 18.3(19) no
F9 P3 F3 F4 -172.1(14) no
F10 P3 F3 F2 100.9(17) no
F10 P3 F3 F4 -89.5(10) no
F4 P3 F5 F4 0(2) no
F4 P3 F5 F6 -166(4) no
F5 P3 F4 F3 -176(4) no
F5 P3 F4 F5 0(3) no
F4 P3 F6 F5 8.1(16) no
F4 P3 F6 F7 178.8(19) no
F6 P3 F4 F3 173.9(15) no
F6 P3 F4 F5 -10(2) no
F4 P3 F7 F6 -1(3) no
F4 P3 F7 F8 170.2(17) no
F7 P3 F4 F3 174.9(16) no
F7 P3 F4 F5 -9(3) no
F4 P3 F9 F2 -25(4) no
F4 P3 F9 F8 -179(3) no
F9 P3 F4 F3 15(4) no
F9 P3 F4 F5 -169(3) no
F10 P3 F4 F3 87.8(10) no
F10 P3 F4 F5 -96.4(18) no
F5 P3 F6 F5 0.0(19) no
F5 P3 F6 F7 171(3) no
F6 P3 F5 F4 166(4) no
F6 P3 F5 F6 0.0(17) no
F5 P3 F7 F6 -7(2) no
F5 P3 F7 F8 165(2) no
F7 P3 F5 F4 173(3) no
F7 P3 F5 F6 6.1(18) no
F5 P3 F8 F7 -20(4) no
F5 P3 F8 F9 -171(2) no
F8 P3 F5 F4 -175(3) no
F8 P3 F5 F6 18(4) no
F10 P3 F5 F4 84(2) no
F10 P3 F5 F6 -82.7(14) no
F6 P3 F7 F6 0.0(18) no
F6 P3 F7 F8 172(4) no
F7 P3 F6 F5 -171(3) no
F7 P3 F6 F7 0.0(18) no
F6 P3 F8 F7 -6(2) no
F6 P3 F8 F9 -157(3) no
F8 P3 F6 F5 -165(2) no
F8 P3 F6 F7 5.3(19) no
F6 P3 F9 F2 -178.8(16) no
F6 P3 F9 F8 27(3) no
F9 P3 F6 F5 174.9(15) no
F9 P3 F6 F7 -14(3) no
F10 P3 F6 F5 96.5(13) no
F10 P3 F6 F7 -92.7(15) no
F7 P3 F8 F7 0.0(19) no
F7 P3 F8 F9 -152(4) no
F8 P3 F7 F6 -172(4) no
F8 P3 F7 F8 0(3) no
F7 P3 F9 F2 171.6(16) no
F7 P3 F9 F8 17.3(17) no
F9 P3 F7 F6 168(2) no
F9 P3 F7 F8 -20.4(18) no
F10 P3 F7 F6 85.3(15) no
F10 P3 F7 F8 -103.1(16) no
F8 P3 F9 F2 154(3) no
F8 P3 F9 F8 0(3) no
F9 P3 F8 F7 152(4) no
F9 P3 F8 F9 0.0(17) no
F10 P3 F8 F7 79(2) no
F10 P3 F8 F9 -72.7(19) no
F10 P3 F9 F2 -98.6(10) no
F10 P3 F9 F8 107.1(14) no
P3 F2 F3 P3 -0.00(19) no
P3 F2 F3 F4 -13(4) no
P3 F2 F9 P3 0.0(3) no
P3 F2 F9 F8 27(3) no
F3 F2 F9 P3 27(4) no
F3 F2 F9 F8 54(6) no
F9 F2 F3 P3 -25(4) no
F9 F2 F3 F4 -38(7) no
P3 F3 F4 P3 -0.0(2) no
P3 F3 F4 F5 -4(3) no
F2 F3 F4 P3 15(5) no
F2 F3 F4 F5 10(7) no
P3 F4 F5 P3 0.0(2) no
P3 F4 F5 F6 23(8) no
F3 F4 F5 P3 4(4) no
F3 F4 F5 F6 28(11) no
P3 F5 F6 P3 0.0(2) no
P3 F5 F6 F7 -11(4) no
F4 F5 F6 P3 -25(9) no
F4 F5 F6 F7 -36(12) no
P3 F6 F7 P3 0.00(19) no
P3 F6 F7 F8 -11(5) no
F5 F6 F7 P3 10(4) no
F5 F6 F7 F8 -1(8) no
P3 F7 F8 P3 0.00(19) no
P3 F7 F8 F9 38(6) no
F6 F7 F8 P3 11(6) no
F6 F7 F8 F9 49(9) no
P3 F8 F9 P3 -0.0(3) no
P3 F8 F9 F2 -25(4) no
F7 F8 F9 P3 -39(6) no
F7 F8 F9 F2 -64(8) no
Rh1 C1 C2 Rh1 0.00(5) no
Rh1 C1 C2 C3 60.1(9) no
Rh1 C1 C2 C7 -123.4(16) no
Rh1 C1 C5 Rh1 0.00(4) no
Rh1 C1 C5 C4 -62.6(9) no
Rh1 C1 C5 C10 118.1(16) no
C2 C1 C5 Rh1 59.8(12) no
C2 C1 C5 C4 -2.7(17) no
C2 C1 C5 C10 178.0(14) no
C5 C1 C2 Rh1 -59.7(12) no
C5 C1 C2 C3 0.3(17) no
C5 C1 C2 C7 176.8(13) no
C6 C1 C2 Rh1 122(2) no
C6 C1 C2 C3 -177.9(17) no
C6 C1 C2 C7 -1(3) no
C6 C1 C5 Rh1 -121.9(18) no
C6 C1 C5 C4 175.5(16) no
C6 C1 C5 C10 -4(3) no
Rh1 C2 C3 Rh1 -0.00(4) no
Rh1 C2 C3 C4 64.6(10) no
Rh1 C2 C3 C8 -122.6(15) no
C1 C2 C3 Rh1 -62.2(12) no
C1 C2 C3 C4 2.5(18) no
C1 C2 C3 C8 175.3(13) no
C7 C2 C3 Rh1 121.4(18) no
C7 C2 C3 C4 -174.0(16) no
C7 C2 C3 C8 -1(3) no
Rh1 C3 C4 Rh1 0.00(4) no
Rh1 C3 C4 C5 59.5(9) no
Rh1 C3 C4 C9 -120.6(15) no
C2 C3 C4 Rh1 -63.5(13) no
C2 C3 C4 C5 -4.1(18) no
C2 C3 C4 C9 175.9(13) no
C8 C3 C4 Rh1 123.7(17) no
C8 C3 C4 C5 -176.8(14) no
C8 C3 C4 C9 3(3) no
Rh1 C4 C5 Rh1 -0.00(4) no
Rh1 C4 C5 C1 63.2(9) no
Rh1 C4 C5 C10 -117.4(13) no
C3 C4 C5 Rh1 -59.0(12) no
C3 C4 C5 C1 4.2(17) no
C3 C4 C5 C10 -176.5(13) no
C9 C4 C5 Rh1 121.0(17) no
C9 C4 C5 C1 -175.8(15) no
C9 C4 C5 C10 4(3) no
S1 C11 C12 P1 54.5(19) no
P1 C13 C14 C15 69.3(16) no
C13 C14 C15 P2 -71.5(18) no
P2 C16 C17 S2 -53.5(16) no
P1 C18 C19 C20 177.1(13) no
P1 C18 C23 C22 -175.3(13) no
C19 C18 C23 C22 2(3) no
C23 C18 C19 C20 1(3) no
C18 C19 C20 C21 -1(4) no
C19 C20 C21 C22 -1(4) no
C20 C21 C22 C23 3(4) no
C21 C22 C23 C18 -3(4) no
P2 C24 C25 C26 -178.3(11) no
P2 C24 C29 C28 -179.8(11) no
C25 C24 C29 C28 3(3) no
C29 C24 C25 C26 -1(3) no
C24 C25 C26 C27 -1(3) no
C25 C26 C27 C28 1(4) no
C26 C27 C28 C29 1(3) no
C27 C28 C29 C24 -3(3) no
